data_4036956
loop_
_publ_author_name
'Clay, Anthony'
'Vallavoju, Nandini'
'Krishnan, Retheesh'
'Ugrinov, Angel'
'Sivaguru, Jayaraman'

_publ_section_title
;
 Metal-Free Visible Light-Mediated Photocatalysis: Controlling
 Intramolecular [2 + 2] Photocycloaddition of Enones through Axial
 Chirality.
;
_journal_issue 16
_journal_name_full 'The Journal of organic chemistry'
_journal_page_first 7191
_journal_page_last 7200
_journal_paper_doi 10.1021/acs.joc.6b01066
_journal_volume 81
_journal_year 2016
_chemical_absolute_configuration ad
_chemical_formula_moiety 'C23 H31 N O3'
_chemical_formula_sum 'C23 H31 N O3'
_chemical_formula_weight 369.49
_space_group_crystal_system orthorhombic
_space_group_IT_number 19
_space_group_name_Hall 'P 2ac 2ab'
_space_group_name_H-M_alt 'P 21 21 21'
_atom_sites_solution_hydrogens geom
_atom_sites_solution_primary direct
_audit_creation_date 2016-04-29
_audit_creation_method
;
Olex2 1.2
(compiled 2016.02.19 svn.r3266 for OlexSys, GUI svn.r5155)
;
_cell_angle_alpha 90
_cell_angle_beta 90
_cell_angle_gamma 90
_cell_formula_units_Z 8
_cell_length_a 6.2306(2)
_cell_length_b 15.6867(5)
_cell_length_c 41.3174(13)
_cell_measurement_reflns_used 9976
_cell_measurement_temperature 100(2)
_cell_measurement_theta_max 66.582
_cell_measurement_theta_min 4.272
_cell_volume 4038.3(2)
_computing_cell_refinement 'SAINT v8.34A (Bruker, 2013)'
_computing_data_reduction 'SAINT v8.34A (Bruker, 2013)'
_computing_molecular_graphics 'Olex2 (Dolomanov et al., 2009)'
_computing_publication_material 'Olex2 (Dolomanov et al., 2009)'
_computing_structure_refinement 'XL (Sheldrick, 2008)'
_computing_structure_solution 'ShelXS (Sheldrick, 2008)'
_diffrn_ambient_temperature 100.01
_diffrn_measured_fraction_theta_full 0.982
_diffrn_measured_fraction_theta_max 0.982
_diffrn_measurement_device_type 'Bruker APEX-II CCD'
_diffrn_measurement_method '\f and \w scans'
_diffrn_radiation_type CuK\a
_diffrn_radiation_wavelength 1.54178
_diffrn_reflns_av_R_equivalents 0.0199
_diffrn_reflns_av_unetI/netI 0.0217
_diffrn_reflns_Laue_measured_fraction_full 0.982
_diffrn_reflns_Laue_measured_fraction_max 0.982
_diffrn_reflns_limit_h_max 7
_diffrn_reflns_limit_h_min -5
_diffrn_reflns_limit_k_max 18
_diffrn_reflns_limit_k_min -13
_diffrn_reflns_limit_l_max 48
_diffrn_reflns_limit_l_min -40
_diffrn_reflns_number 16255
_diffrn_reflns_point_group_measured_fraction_full 0.902
_diffrn_reflns_point_group_measured_fraction_max 0.902
_diffrn_reflns_theta_full 66.581
_diffrn_reflns_theta_max 66.581
_diffrn_reflns_theta_min 3.538
_diffrn_standards_number 0
_exptl_absorpt_coefficient_mu 0.629
_exptl_absorpt_correction_T_max 0.7528
_exptl_absorpt_correction_T_min 0.6781
_exptl_absorpt_correction_type multi-scan
_exptl_absorpt_process_details
;
SADABS-2012/1 (Bruker,2012) was used for absorption correction.
wR2(int) was 0.0635 before and 0.0327 after correction.
The Ratio of minimum to maximum transmission is 0.9008.
The \l/2 correction factor is 0.0015.
;
_exptl_crystal_colour colourless
_exptl_crystal_colour_primary colourless
_exptl_crystal_density_diffrn 1.215
_exptl_crystal_description plate
_exptl_crystal_F_000 1600
_exptl_crystal_size_max 0.25
_exptl_crystal_size_mid 0.12
_exptl_crystal_size_min 0.05
_refine_diff_density_max 0.136
_refine_diff_density_min -0.176
_refine_diff_density_rms 0.035
_refine_ls_abs_structure_details
;
 Flack x determined using 2300 quotients [(I+)-(I-)]/[(I+)+(I-)]
 (Parsons, Flack and Wagner, Acta Cryst. B69 (2013) 249-259).
;
_refine_ls_abs_structure_Flack 0.04(5)
_refine_ls_extinction_method none
_refine_ls_goodness_of_fit_ref 1.045
_refine_ls_hydrogen_treatment constr
_refine_ls_matrix_type full
_refine_ls_number_parameters 497
_refine_ls_number_reflns 6440
_refine_ls_number_restraints 0
_refine_ls_restrained_S_all 1.045
_refine_ls_R_factor_all 0.0276
_refine_ls_R_factor_gt 0.0265
_refine_ls_shift/su_max 0.001
_refine_ls_shift/su_mean 0.000
_refine_ls_structure_factor_coef Fsqd
_refine_ls_weighting_details 'w=1/[\s^2^(Fo^2^)+(0.0354P)^2^+0.7467P] where P=(Fo^2^+2Fc^2^)/3'
_refine_ls_weighting_scheme calc
_refine_ls_wR_factor_gt 0.0656
_refine_ls_wR_factor_ref 0.0663
_reflns_Friedel_coverage 0.595
_reflns_Friedel_fraction_full 0.793
_reflns_Friedel_fraction_max 0.792
_reflns_number_gt 6238
_reflns_number_total 6440
_reflns_threshold_expression 'I > 2\s(I)'
_cod_data_source_file jo6b01066_si_002.cif
_cod_data_source_block cc_1S_6R_12R_aP-2b
_cod_database_code 4036956
_shelx_space_group_comment
;
The symmetry employed for this shelxl refinement is uniquely defined
by the following loop, which should always be used as a source of
symmetry information in preference to the above space-group names.
They are only intended as comments.
;
_shelx_estimated_absorpt_t_max 0.969
_shelx_estimated_absorpt_t_min 0.859
_olex2_refinement_description
;
1. Fixed Uiso
 At 1.2 times of:
  All C(H) groups, All C(H,H) groups
 At 1.5 times of:
  All C(H,H,H) groups
2.a Ternary CH refined with riding coordinates:
 C12A(H12A), C6A(H6A), C12B(H12B), C6B(H6B)
2.b Secondary CH2 refined with riding coordinates:
 C9A(H9AA,H9AB), C10A(H10A,H10B), C11A(H11A,H11B), C13A(H13A,H13B), C4A(H4AA,
 H4AB), C9B(H9BA,H9BB), C10B(H10C,H10D), C11B(H11C,H11D), C13B(H13C,H13D),
 C4B(H4BA,H4BB)
2.c Aromatic/amide H refined with riding coordinates:
 C20A(H20A), C19A(H19A), C18A(H18A), C17A(H17A), C19B(H19B), C18B(H18B),
 C20B(H20B), C21B(H21B)
2.d Idealised Me refined as rotating group:
 C23A(H23A,H23B,H23C), C26A(H26A,H26B,H26C), C14A(H14A,H14B,H14C), C25A(H25A,
 H25B,H25C), C24A(H24A,H24B,H24C), C26B(H26D,H26E,H26F), C14B(H14D,H14E,H14F),
 C23B(H23D,H23E,H23F), C24B(H24D,H24E,H24F), C25B(H25D,H25E,H25F)
;
_shelx_shelxl_version_number 2014/7
_olex2_submission_special_instructions 'No special instructions were received'

loop_
_space_group_symop_operation_xyz
'x, y, z'
'x+1/2, -y+1/2, -z'
'-x, y+1/2, -z+1/2'
'-x+1/2, -y, z+1/2'

loop_
_atom_site_label
_atom_site_type_symbol
_atom_site_fract_x
_atom_site_fract_y
_atom_site_fract_z
_atom_site_U_iso_or_equiv
_atom_site_adp_type
_atom_site_occupancy
_atom_site_site_symmetry_order
_atom_site_calc_flag
_atom_site_refinement_flags_posn
O2A O 0.22310(19) -0.02811(7) 0.94796(3) 0.0167(3) Uani 1 1 d .
O2 O 0.68455(18) 0.06376(8) 0.95328(3) 0.0199(3) Uani 1 1 d .
O15A O 0.4126(3) -0.14376(9) 1.03175(3) 0.0338(3) Uani 1 1 d .
O2B O 1.42256(19) 0.60492(7) 0.85630(3) 0.0167(2) Uani 1 1 d .
O5 O 0.97578(18) 0.55565(8) 0.82061(3) 0.0194(3) Uani 1 1 d .
O15B O 1.2542(3) 0.42393(10) 0.92230(3) 0.0382(4) Uani 1 1 d .
N8A N 0.4061(2) 0.12608(9) 0.92676(3) 0.0148(3) Uani 1 1 d .
N8B N 1.2626(2) 0.60881(9) 0.79337(3) 0.0148(3) Uani 1 1 d .
C23A C 0.6451(3) -0.02023(11) 0.87886(5) 0.0253(4) Uani 1 1 d .
H23A H 0.6055 -0.0198 0.9018 0.038 Uiso 1 1 calc GR
H23B H 0.8004 -0.0118 0.8768 0.038 Uiso 1 1 calc GR
H23C H 0.6053 -0.0751 0.8693 0.038 Uiso 1 1 calc GR
C22A C 0.5263(3) 0.05194(11) 0.86119(4) 0.0187(4) Uani 1 1 d .
C21A C 0.6028(3) 0.13877(11) 0.87437(4) 0.0165(3) Uani 1 1 d .
C16A C 0.5500(3) 0.17077(10) 0.90521(4) 0.0158(3) Uani 1 1 d .
C7A C 0.4907(3) 0.07466(11) 0.94992(4) 0.0152(3) Uani 1 1 d .
C1A C 0.3266(3) 0.02648(11) 0.97075(4) 0.0157(3) Uani 1 1 d .
C3A C 0.1541(3) -0.11218(11) 0.95790(4) 0.0199(4) Uani 1 1 d .
C26A C -0.0429(3) -0.10776(12) 0.97985(5) 0.0251(4) Uani 1 1 d .
H26A H -0.0027 -0.0822 1.0006 0.038 Uiso 1 1 calc GR
H26B H -0.0986 -0.1654 0.9835 0.038 Uiso 1 1 calc GR
H26C H -0.1538 -0.0728 0.9695 0.038 Uiso 1 1 calc GR
C14A C 0.0968(3) -0.15604(12) 0.92641(5) 0.0264(4) Uani 1 1 d .
H14A H -0.0263 -0.1272 0.9165 0.040 Uiso 1 1 calc GR
H14B H 0.0599 -0.2157 0.9307 0.040 Uiso 1 1 calc GR
H14C H 0.2196 -0.1536 0.9116 0.040 Uiso 1 1 calc GR
C9A C 0.1794(3) 0.15466(11) 0.92826(4) 0.0171(4) Uani 1 1 d .
H9AA H 0.0852 0.1041 0.9301 0.021 Uiso 1 1 calc R
H9AB H 0.1429 0.1844 0.9079 0.021 Uiso 1 1 calc R
C10A C 0.1351(3) 0.21431(11) 0.95670(4) 0.0201(4) Uani 1 1 d .
H10A H 0.2011 0.2705 0.9523 0.024 Uiso 1 1 calc R
H10B H -0.0218 0.2228 0.9588 0.024 Uiso 1 1 calc R
C11A C 0.2233(3) 0.17952(11) 0.98851(4) 0.0188(4) Uani 1 1 d .
H11A H 0.3797 0.1904 0.9894 0.023 Uiso 1 1 calc R
H11B H 0.1557 0.2106 1.0067 0.023 Uiso 1 1 calc R
C12A C 0.1838(3) 0.08466(11) 0.99277(4) 0.0182(4) Uani 1 1 d .
H12A H 0.0280 0.0700 0.9910 0.022 Uiso 1 1 calc R
C13A C 0.2889(3) 0.04449(12) 1.02326(4) 0.0230(4) Uani 1 1 d .
H13A H 0.3752 0.0853 1.0361 0.028 Uiso 1 1 calc R
H13B H 0.1861 0.0135 1.0373 0.028 Uiso 1 1 calc R
C6A C 0.4258(3) -0.01490(11) 1.00141(4) 0.0189(4) Uani 1 1 d .
H6A H 0.5812 0.0004 1.0032 0.023 Uiso 1 1 calc R
C5A C 0.3968(3) -0.10945(12) 1.00544(4) 0.0222(4) Uani 1 1 d .
C4A C 0.3420(3) -0.15694(12) 0.97508(5) 0.0231(4) Uani 1 1 d .
H4AA H 0.3015 -0.2163 0.9804 0.028 Uiso 1 1 calc R
H4AB H 0.4684 -0.1586 0.9606 0.028 Uiso 1 1 calc R
C25A C 0.2824(3) 0.03955(12) 0.86497(4) 0.0231(4) Uani 1 1 d .
H25A H 0.2374 -0.0111 0.8529 0.035 Uiso 1 1 calc GR
H25B H 0.2074 0.0897 0.8565 0.035 Uiso 1 1 calc GR
H25C H 0.2473 0.0321 0.8879 0.035 Uiso 1 1 calc GR
C24A C 0.5787(3) 0.04326(12) 0.82482(4) 0.0252(4) Uani 1 1 d .
H24A H 0.7347 0.0434 0.8218 0.038 Uiso 1 1 calc GR
H24B H 0.5155 0.0912 0.8130 0.038 Uiso 1 1 calc GR
H24C H 0.5191 -0.0103 0.8166 0.038 Uiso 1 1 calc GR
C20A C 0.7402(3) 0.19008(11) 0.85580(4) 0.0208(4) Uani 1 1 d .
H20A H 0.7770 0.1718 0.8346 0.025 Uiso 1 1 calc R
C19A C 0.8245(3) 0.26628(12) 0.86704(5) 0.0226(4) Uani 1 1 d .
H19A H 0.9183 0.2986 0.8537 0.027 Uiso 1 1 calc R
C18A C 0.7730(3) 0.29534(11) 0.89747(4) 0.0211(4) Uani 1 1 d .
H18A H 0.8322 0.3470 0.9055 0.025 Uiso 1 1 calc R
C17A C 0.6328(3) 0.24767(11) 0.91621(4) 0.0184(4) Uani 1 1 d .
H17A H 0.5926 0.2680 0.9370 0.022 Uiso 1 1 calc R
C19B C 0.8593(3) 0.70268(13) 0.71969(4) 0.0241(4) Uani 1 1 d .
H19B H 0.7680 0.7231 0.7030 0.029 Uiso 1 1 calc R
C18B C 0.9192(3) 0.75616(12) 0.74484(4) 0.0238(4) Uani 1 1 d .
H18B H 0.8678 0.8132 0.7447 0.029 Uiso 1 1 calc R
C17B C 1.0517(3) 0.73034(11) 0.77038(4) 0.0185(4) Uani 1 1 d .
C16B C 1.1239(3) 0.64531(11) 0.76902(4) 0.0162(3) Uani 1 1 d .
C7B C 1.1704(3) 0.56469(10) 0.81793(4) 0.0148(3) Uani 1 1 d .
C1B C 1.3269(3) 0.52973(10) 0.84346(4) 0.0153(3) Uani 1 1 d .
C3B C 1.4991(3) 0.60487(11) 0.88947(4) 0.0184(4) Uani 1 1 d .
C26B C 1.7029(3) 0.55234(12) 0.89292(4) 0.0208(4) Uani 1 1 d .
H26D H 1.6678 0.4916 0.8911 0.031 Uiso 1 1 calc GR
H26E H 1.7679 0.5634 0.9141 0.031 Uiso 1 1 calc GR
H26F H 1.8042 0.5681 0.8758 0.031 Uiso 1 1 calc GR
C14B C 1.5470(3) 0.69822(12) 0.89613(4) 0.0256(4) Uani 1 1 d .
H14D H 1.6622 0.7176 0.8818 0.038 Uiso 1 1 calc GR
H14E H 1.5920 0.7050 0.9187 0.038 Uiso 1 1 calc GR
H14F H 1.4176 0.7322 0.8922 0.038 Uiso 1 1 calc GR
C22B C 1.1055(3) 0.79272(11) 0.79806(5) 0.0237(4) Uani 1 1 d .
C23B C 1.0290(4) 0.88341(12) 0.78985(5) 0.0348(5) Uani 1 1 d .
H23D H 0.8726 0.8836 0.7874 0.052 Uiso 1 1 calc GR
H23E H 1.0958 0.9021 0.7696 0.052 Uiso 1 1 calc GR
H23F H 1.0700 0.9224 0.8073 0.052 Uiso 1 1 calc GR
C24B C 0.9916(4) 0.76572(13) 0.82928(5) 0.0307(5) Uani 1 1 d .
H24D H 1.0502 0.7111 0.8367 0.046 Uiso 1 1 calc GR
H24E H 0.8376 0.7596 0.8251 0.046 Uiso 1 1 calc GR
H24F H 1.0144 0.8092 0.8460 0.046 Uiso 1 1 calc GR
C25B C 1.3488(3) 0.79794(13) 0.80414(6) 0.0328(5) Uani 1 1 d .
H25D H 1.3787 0.8436 0.8197 0.049 Uiso 1 1 calc GR
H25E H 1.4228 0.8101 0.7837 0.049 Uiso 1 1 calc GR
H25F H 1.3999 0.7435 0.8129 0.049 Uiso 1 1 calc GR
C20B C 0.9325(3) 0.61986(12) 0.71904(4) 0.0217(4) Uani 1 1 d .
H20B H 0.8928 0.5826 0.7019 0.026 Uiso 1 1 calc R
C21B C 1.0649(3) 0.59200(11) 0.74375(4) 0.0183(4) Uani 1 1 d .
H21B H 1.1167 0.5350 0.7434 0.022 Uiso 1 1 calc R
C9B C 1.4938(3) 0.59959(11) 0.78566(4) 0.0181(4) Uani 1 1 d .
H9BA H 1.5787 0.6119 0.8054 0.022 Uiso 1 1 calc R
H9BB H 1.5332 0.6424 0.7691 0.022 Uiso 1 1 calc R
C10B C 1.5535(3) 0.51101(11) 0.77325(4) 0.0209(4) Uani 1 1 d .
H10C H 1.7117 0.5051 0.7734 0.025 Uiso 1 1 calc R
H10D H 1.5039 0.5051 0.7506 0.025 Uiso 1 1 calc R
C11B C 1.4554(3) 0.43961(11) 0.79358(4) 0.0201(4) Uani 1 1 d .
H11C H 1.3025 0.4330 0.7876 0.024 Uiso 1 1 calc R
H11D H 1.5294 0.3855 0.7884 0.024 Uiso 1 1 calc R
C12B C 1.4707(3) 0.45534(11) 0.82990(4) 0.0175(4) Uani 1 1 d .
H12B H 1.6231 0.4606 0.8372 0.021 Uiso 1 1 calc R
C13B C 1.3422(3) 0.39181(12) 0.85125(4) 0.0222(4) Uani 1 1 d .
H13C H 1.2482 0.3532 0.8387 0.027 Uiso 1 1 calc R
H13D H 1.4329 0.3592 0.8665 0.027 Uiso 1 1 calc R
C6B C 1.2204(3) 0.46693(11) 0.86730(4) 0.0189(4) Uani 1 1 d .
H6B H 1.0628 0.4626 0.8631 0.023 Uiso 1 1 calc R
C5B C 1.2631(3) 0.48142(12) 0.90277(4) 0.0237(4) Uani 1 1 d .
C4B C 1.3192(3) 0.57144(12) 0.91150(4) 0.0231(4) Uani 1 1 d .
H4BA H 1.3666 0.5738 0.9344 0.028 Uiso 1 1 calc R
H4BB H 1.1907 0.6081 0.9092 0.028 Uiso 1 1 calc R

loop_
_atom_site_aniso_label
_atom_site_aniso_U_11
_atom_site_aniso_U_22
_atom_site_aniso_U_33
_atom_site_aniso_U_23
_atom_site_aniso_U_13
_atom_site_aniso_U_12
O2A 0.0196(6) 0.0155(6) 0.0152(5) 0.0011(5) -0.0008(5) -0.0017(5)
O2 0.0141(6) 0.0241(6) 0.0214(6) 0.0043(5) -0.0006(5) 0.0020(5)
O15A 0.0451(8) 0.0300(7) 0.0263(7) 0.0125(6) -0.0012(6) 0.0059(7)
O2B 0.0194(6) 0.0161(6) 0.0148(5) 0.0004(5) -0.0026(5) -0.0007(5)
O5 0.0137(6) 0.0237(6) 0.0208(6) 0.0023(5) -0.0002(5) 0.0003(5)
O15B 0.0471(9) 0.0401(8) 0.0275(7) 0.0172(7) 0.0029(7) -0.0050(8)
N8A 0.0142(7) 0.0169(7) 0.0133(6) 0.0019(6) -0.0001(6) 0.0004(6)
N8B 0.0138(7) 0.0158(7) 0.0149(7) 0.0013(6) -0.0016(6) 0.0003(6)
C23A 0.0309(11) 0.0197(9) 0.0252(9) -0.0009(8) 0.0005(8) 0.0008(8)
C22A 0.0210(8) 0.0196(9) 0.0155(8) -0.0014(7) 0.0014(7) -0.0009(7)
C21A 0.0132(8) 0.0185(8) 0.0177(8) 0.0022(7) -0.0001(7) 0.0033(7)
C16A 0.0136(8) 0.0172(8) 0.0166(8) 0.0046(7) -0.0020(7) 0.0023(7)
C7A 0.0178(8) 0.0147(8) 0.0130(8) -0.0020(7) -0.0003(7) 0.0015(7)
C1A 0.0160(8) 0.0167(8) 0.0145(8) 0.0010(7) -0.0010(7) 0.0006(7)
C3A 0.0203(9) 0.0145(8) 0.0248(9) 0.0042(7) 0.0000(8) 0.0003(7)
C26A 0.0200(9) 0.0221(9) 0.0331(10) 0.0079(8) 0.0029(8) -0.0005(8)
C14A 0.0285(10) 0.0179(8) 0.0329(10) -0.0022(8) -0.0040(9) 0.0000(8)
C9A 0.0138(8) 0.0210(8) 0.0166(8) 0.0027(7) -0.0016(7) 0.0027(7)
C10A 0.0200(9) 0.0200(9) 0.0203(9) -0.0001(7) 0.0013(7) 0.0056(7)
C11A 0.0201(9) 0.0201(9) 0.0164(8) -0.0038(7) 0.0009(7) 0.0030(8)
C12A 0.0174(8) 0.0226(9) 0.0146(8) -0.0005(7) 0.0010(7) 0.0027(7)
C13A 0.0280(10) 0.0257(10) 0.0152(8) 0.0015(7) 0.0024(8) 0.0040(8)
C6A 0.0186(8) 0.0224(9) 0.0158(8) 0.0037(7) 0.0000(7) 0.0017(8)
C5A 0.0181(9) 0.0260(9) 0.0224(9) 0.0070(8) 0.0026(7) 0.0061(8)
C4A 0.0225(9) 0.0200(9) 0.0268(10) 0.0042(8) 0.0011(8) 0.0033(8)
C25A 0.0227(9) 0.0272(9) 0.0193(9) -0.0052(8) 0.0006(8) -0.0065(8)
C24A 0.0291(10) 0.0268(9) 0.0197(9) -0.0036(7) 0.0056(8) -0.0029(9)
C20A 0.0198(8) 0.0229(9) 0.0197(8) 0.0021(7) 0.0031(8) 0.0007(8)
C19A 0.0172(8) 0.0217(9) 0.0290(10) 0.0080(8) 0.0022(8) -0.0023(8)
C18A 0.0207(9) 0.0156(8) 0.0271(9) 0.0031(7) -0.0066(8) -0.0009(8)
C17A 0.0201(9) 0.0178(8) 0.0172(8) 0.0015(7) -0.0040(7) 0.0037(8)
C19B 0.0231(9) 0.0310(10) 0.0181(9) 0.0078(8) -0.0037(7) -0.0003(8)
C18B 0.0259(10) 0.0202(9) 0.0253(9) 0.0053(7) -0.0026(8) 0.0015(8)
C17B 0.0174(8) 0.0185(8) 0.0194(8) 0.0024(7) 0.0000(7) -0.0030(8)
C16B 0.0143(8) 0.0191(8) 0.0152(8) 0.0034(7) 0.0002(7) -0.0028(7)
C7B 0.0162(8) 0.0134(8) 0.0149(8) -0.0021(7) -0.0002(7) -0.0002(7)
C1B 0.0137(8) 0.0156(8) 0.0166(8) 0.0005(7) -0.0002(7) 0.0000(7)
C3B 0.0194(8) 0.0229(9) 0.0129(8) -0.0006(7) -0.0007(7) 0.0004(8)
C26B 0.0178(8) 0.0283(10) 0.0164(8) 0.0014(7) -0.0012(7) 0.0018(8)
C14B 0.0293(10) 0.0252(9) 0.0223(9) -0.0056(8) -0.0013(8) 0.0009(9)
C22B 0.0272(10) 0.0161(8) 0.0278(10) -0.0021(8) -0.0048(8) 0.0003(8)
C23B 0.0431(12) 0.0193(9) 0.0419(12) -0.0045(9) -0.0107(10) 0.0028(9)
C24B 0.0403(11) 0.0263(10) 0.0255(10) -0.0074(8) -0.0011(9) 0.0008(9)
C25B 0.0318(11) 0.0236(10) 0.0429(12) -0.0073(9) -0.0104(10) -0.0046(9)
C20B 0.0212(9) 0.0288(10) 0.0151(8) -0.0015(7) 0.0000(7) -0.0028(8)
C21B 0.0183(8) 0.0192(8) 0.0175(8) 0.0000(7) 0.0029(7) -0.0009(8)
C9B 0.0140(8) 0.0229(9) 0.0174(8) 0.0023(7) 0.0011(7) -0.0016(7)
C10B 0.0175(9) 0.0272(9) 0.0180(8) -0.0023(7) 0.0018(7) 0.0007(8)
C11B 0.0180(8) 0.0191(8) 0.0233(9) -0.0052(7) -0.0003(7) 0.0012(8)
C12B 0.0143(8) 0.0162(8) 0.0219(8) -0.0001(7) 0.0002(7) 0.0010(7)
C13B 0.0217(9) 0.0180(9) 0.0269(9) 0.0043(7) 0.0002(8) 0.0006(8)
C6B 0.0140(8) 0.0201(9) 0.0226(9) 0.0043(7) 0.0016(7) 0.0001(7)
C5B 0.0170(8) 0.0321(10) 0.0220(9) 0.0066(8) 0.0045(8) 0.0013(8)
C4B 0.0190(8) 0.0338(10) 0.0166(8) -0.0001(8) 0.0024(7) 0.0024(8)

loop_
_atom_type_symbol
_atom_type_description
_atom_type_scat_dispersion_real
_atom_type_scat_dispersion_imag
_atom_type_scat_source
C C 0.0181 0.0091 'International Tables Vol C Tables 4.2.6.8 and 6.1.1.4'
H H 0.0000 0.0000 'International Tables Vol C Tables 4.2.6.8 and 6.1.1.4'
N N 0.0311 0.0180 'International Tables Vol C Tables 4.2.6.8 and 6.1.1.4'
O O 0.0492 0.0322 'International Tables Vol C Tables 4.2.6.8 and 6.1.1.4'

loop_
_geom_angle_atom_site_label_1
_geom_angle_atom_site_label_2
_geom_angle_atom_site_label_3
_geom_angle
C1A O2A C3A 119.61(13)
C1B O2B C3B 119.28(13)
C16A N8A C9A 118.04(13)
C7A N8A C16A 118.80(14)
C7A N8A C9A 121.30(14)
C16B N8B C9B 118.06(13)
C7B N8B C16B 118.06(14)
C7B N8B C9B 121.49(14)
H23A C23A H23B 109.5
H23A C23A H23C 109.5
H23B C23A H23C 109.5
C22A C23A H23A 109.5
C22A C23A H23B 109.5
C22A C23A H23C 109.5
C23A C22A C21A 109.53(14)
C23A C22A C25A 109.52(15)
C23A C22A C24A 107.19(15)
C21A C22A C24A 110.87(15)
C25A C22A C21A 112.37(15)
C25A C22A C24A 107.21(15)
C16A C21A C22A 124.20(15)
C20A C21A C22A 120.13(15)
C20A C21A C16A 115.63(16)
C21A C16A N8A 121.96(15)
C17A C16A N8A 116.76(15)
C17A C16A C21A 121.28(16)
O2 C7A N8A 122.97(16)
O2 C7A C1A 121.53(15)
N8A C7A C1A 115.42(14)
O2A C1A C7A 103.09(13)
O2A C1A C12A 118.46(14)
O2A C1A C6A 117.89(14)
C7A C1A C12A 114.65(14)
C7A C1A C6A 113.46(14)
C6A C1A C12A 89.76(12)
O2A C3A C26A 111.48(14)
O2A C3A C14A 103.89(14)
O2A C3A C4A 108.70(14)
C26A C3A C4A 111.01(15)
C14A C3A C26A 109.95(16)
C14A C3A C4A 111.60(15)
C3A C26A H26A 109.5
C3A C26A H26B 109.5
C3A C26A H26C 109.5
H26A C26A H26B 109.5
H26A C26A H26C 109.5
H26B C26A H26C 109.5
C3A C14A H14A 109.5
C3A C14A H14B 109.5
C3A C14A H14C 109.5
H14A C14A H14B 109.5
H14A C14A H14C 109.5
H14B C14A H14C 109.5
N8A C9A H9AA 109.0
N8A C9A H9AB 109.0
N8A C9A C10A 112.93(14)
H9AA C9A H9AB 107.8
C10A C9A H9AA 109.0
C10A C9A H9AB 109.0
C9A C10A H10A 109.2
C9A C10A H10B 109.2
H10A C10A H10B 107.9
C11A C10A C9A 112.23(14)
C11A C10A H10A 109.2
C11A C10A H10B 109.2
C10A C11A H11A 109.0
C10A C11A H11B 109.0
H11A C11A H11B 107.8
C12A C11A C10A 113.08(15)
C12A C11A H11A 109.0
C12A C11A H11B 109.0
C1A C12A H12A 112.0
C11A C12A C1A 114.31(14)
C11A C12A H12A 112.0
C11A C12A C13A 115.04(15)
C13A C12A C1A 89.73(13)
C13A C12A H12A 112.0
C12A C13A H13A 113.6
C12A C13A H13B 113.6
H13A C13A H13B 110.9
C6A C13A C12A 90.21(13)
C6A C13A H13A 113.6
C6A C13A H13B 113.6
C1A C6A C13A 90.27(13)
C1A C6A H6A 110.2
C13A C6A H6A 110.2
C5A C6A C1A 117.07(15)
C5A C6A C13A 117.48(15)
C5A C6A H6A 110.2
O15A C5A C6A 121.70(17)
O15A C5A C4A 123.11(17)
C4A C5A C6A 115.16(15)
C3A C4A H4AA 109.8
C3A C4A H4AB 109.8
C5A C4A C3A 109.42(15)
C5A C4A H4AA 109.8
C5A C4A H4AB 109.8
H4AA C4A H4AB 108.2
C22A C25A H25A 109.5
C22A C25A H25B 109.5
C22A C25A H25C 109.5
H25A C25A H25B 109.5
H25A C25A H25C 109.5
H25B C25A H25C 109.5
C22A C24A H24A 109.5
C22A C24A H24B 109.5
C22A C24A H24C 109.5
H24A C24A H24B 109.5
H24A C24A H24C 109.5
H24B C24A H24C 109.5
C21A C20A H20A 118.6
C19A C20A C21A 122.87(17)
C19A C20A H20A 118.6
C20A C19A H19A 119.9
C18A C19A C20A 120.25(17)
C18A C19A H19A 119.9
C19A C18A H18A 120.7
C19A C18A C17A 118.62(17)
C17A C18A H18A 120.7
C16A C17A H17A 119.3
C18A C17A C16A 121.32(16)
C18A C17A H17A 119.3
C18B C19B H19B 120.1
C20B C19B H19B 120.1
C20B C19B C18B 119.75(17)
C19B C18B H18B 118.4
C19B C18B C17B 123.27(17)
C17B C18B H18B 118.4
C18B C17B C16B 115.62(16)
C18B C17B C22B 120.24(16)
C16B C17B C22B 124.13(15)
C17B C16B N8B 122.59(15)
C21B C16B N8B 116.34(15)
C21B C16B C17B 121.08(15)
O5 C7B N8B 123.05(16)
O5 C7B C1B 121.61(16)
N8B C7B C1B 115.28(14)
O2B C1B C7B 103.04(12)
O2B C1B C12B 120.56(14)
O2B C1B C6B 118.10(14)
C7B C1B C12B 112.40(14)
C7B C1B C6B 113.12(14)
C6B C1B C12B 89.92(12)
O2B C3B C26B 111.30(13)
O2B C3B C14B 103.59(14)
O2B C3B C4B 108.65(14)
C26B C3B C4B 111.63(15)
C14B C3B C26B 109.99(15)
C14B C3B C4B 111.40(15)
C3B C26B H26D 109.5
C3B C26B H26E 109.5
C3B C26B H26F 109.5
H26D C26B H26E 109.5
H26D C26B H26F 109.5
H26E C26B H26F 109.5
C3B C14B H14D 109.5
C3B C14B H14E 109.5
C3B C14B H14F 109.5
H14D C14B H14E 109.5
H14D C14B H14F 109.5
H14E C14B H14F 109.5
C23B C22B C17B 110.86(15)
C23B C22B C25B 106.97(17)
C24B C22B C17B 110.40(15)
C24B C22B C23B 107.34(17)
C24B C22B C25B 109.48(17)
C25B C22B C17B 111.64(16)
C22B C23B H23D 109.5
C22B C23B H23E 109.5
C22B C23B H23F 109.5
H23D C23B H23E 109.5
H23D C23B H23F 109.5
H23E C23B H23F 109.5
C22B C24B H24D 109.5
C22B C24B H24E 109.5
C22B C24B H24F 109.5
H24D C24B H24E 109.5
H24D C24B H24F 109.5
H24E C24B H24F 109.5
C22B C25B H25D 109.5
C22B C25B H25E 109.5
C22B C25B H25F 109.5
H25D C25B H25E 109.5
H25D C25B H25F 109.5
H25E C25B H25F 109.5
C19B C20B H20B 120.6
C19B C20B C21B 118.75(16)
C21B C20B H20B 120.6
C16B C21B H21B 119.2
C20B C21B C16B 121.53(16)
C20B C21B H21B 119.2
N8B C9B H9BA 108.9
N8B C9B H9BB 108.9
N8B C9B C10B 113.42(14)
H9BA C9B H9BB 107.7
C10B C9B H9BA 108.9
C10B C9B H9BB 108.9
C9B C10B H10C 109.1
C9B C10B H10D 109.1
C9B C10B C11B 112.65(14)
H10C C10B H10D 107.8
C11B C10B H10C 109.1
C11B C10B H10D 109.1
C10B C11B H11C 108.9
C10B C11B H11D 108.9
H11C C11B H11D 107.7
C12B C11B C10B 113.45(14)
C12B C11B H11C 108.9
C12B C11B H11D 108.9
C1B C12B H12B 111.8
C11B C12B C1B 115.78(14)
C11B C12B H12B 111.8
C11B C12B C13B 115.03(15)
C13B C12B C1B 88.86(12)
C13B C12B H12B 111.8
C12B C13B H13C 113.6
C12B C13B H13D 113.6
H13C C13B H13D 110.8
C6B C13B C12B 90.44(13)
C6B C13B H13C 113.6
C6B C13B H13D 113.6
C1B C6B C13B 90.09(13)
C1B C6B H6B 110.7
C13B C6B H6B 110.7
C5B C6B C1B 116.65(15)
C5B C6B C13B 116.37(15)
C5B C6B H6B 110.7
O15B C5B C6B 121.83(18)
O15B C5B C4B 123.50(17)
C4B C5B C6B 114.67(15)
C3B C4B H4BA 109.6
C3B C4B H4BB 109.6
C5B C4B C3B 110.44(15)
C5B C4B H4BA 109.6
C5B C4B H4BB 109.6
H4BA C4B H4BB 108.1

loop_
_geom_bond_atom_site_label_1
_geom_bond_atom_site_label_2
_geom_bond_distance
O2A C1A 1.427(2)
O2A C3A 1.447(2)
O2 C7A 1.228(2)
O15A C5A 1.217(2)
O2B C1B 1.424(2)
O2B C3B 1.451(2)
O5 C7B 1.226(2)
O15B C5B 1.212(2)
N8A C16A 1.445(2)
N8A C7A 1.358(2)
N8A C9A 1.483(2)
N8B C16B 1.444(2)
N8B C7B 1.356(2)
N8B C9B 1.482(2)
C23A H23A 0.9800
C23A H23B 0.9800
C23A H23C 0.9800
C23A C22A 1.537(3)
C22A C21A 1.542(2)
C22A C25A 1.540(2)
C22A C24A 1.544(2)
C21A C16A 1.409(2)
C21A C20A 1.403(3)
C16A C17A 1.388(2)
C7A C1A 1.535(2)
C1A C12A 1.566(2)
C1A C6A 1.552(2)
C3A C26A 1.527(3)
C3A C14A 1.515(3)
C3A C4A 1.539(3)
C26A H26A 0.9800
C26A H26B 0.9800
C26A H26C 0.9800
C14A H14A 0.9800
C14A H14B 0.9800
C14A H14C 0.9800
C9A H9AA 0.9900
C9A H9AB 0.9900
C9A C10A 1.527(2)
C10A H10A 0.9900
C10A H10B 0.9900
C10A C11A 1.525(2)
C11A H11A 0.9900
C11A H11B 0.9900
C11A C12A 1.518(2)
C12A H12A 1.0000
C12A C13A 1.553(2)
C13A H13A 0.9900
C13A H13B 0.9900
C13A C6A 1.553(2)
C6A H6A 1.0000
C6A C5A 1.503(3)
C5A C4A 1.499(3)
C4A H4AA 0.9900
C4A H4AB 0.9900
C25A H25A 0.9800
C25A H25B 0.9800
C25A H25C 0.9800
C24A H24A 0.9800
C24A H24B 0.9800
C24A H24C 0.9800
C20A H20A 0.9500
C20A C19A 1.386(3)
C19A H19A 0.9500
C19A C18A 1.375(3)
C18A H18A 0.9500
C18A C17A 1.386(3)
C17A H17A 0.9500
C19B H19B 0.9500
C19B C18B 1.387(3)
C19B C20B 1.377(3)
C18B H18B 0.9500
C18B C17B 1.400(3)
C17B C16B 1.409(2)
C17B C22B 1.542(2)
C16B C21B 1.387(2)
C7B C1B 1.538(2)
C1B C12B 1.574(2)
C1B C6B 1.543(2)
C3B C26B 1.520(2)
C3B C14B 1.519(3)
C3B C4B 1.536(2)
C26B H26D 0.9800
C26B H26E 0.9800
C26B H26F 0.9800
C14B H14D 0.9800
C14B H14E 0.9800
C14B H14F 0.9800
C22B C23B 1.538(3)
C22B C24B 1.532(3)
C22B C25B 1.539(3)
C23B H23D 0.9800
C23B H23E 0.9800
C23B H23F 0.9800
C24B H24D 0.9800
C24B H24E 0.9800
C24B H24F 0.9800
C25B H25D 0.9800
C25B H25E 0.9800
C25B H25F 0.9800
C20B H20B 0.9500
C20B C21B 1.384(3)
C21B H21B 0.9500
C9B H9BA 0.9900
C9B H9BB 0.9900
C9B C10B 1.527(2)
C10B H10C 0.9900
C10B H10D 0.9900
C10B C11B 1.527(3)
C11B H11C 0.9900
C11B H11D 0.9900
C11B C12B 1.524(2)
C12B H12B 1.0000
C12B C13B 1.553(2)
C13B H13C 0.9900
C13B H13D 0.9900
C13B C6B 1.551(2)
C6B H6B 1.0000
C6B C5B 1.507(2)
C5B C4B 1.499(3)
C4B H4BA 0.9900
C4B H4BB 0.9900

loop_
_geom_torsion_atom_site_label_1
_geom_torsion_atom_site_label_2
_geom_torsion_atom_site_label_3
_geom_torsion_atom_site_label_4
_geom_torsion
O2A C1A C12A C11A -119.03(16)
O2A C1A C12A C13A 123.43(15)
O2A C1A C6A C13A -123.92(15)
O2A C1A C6A C5A -2.5(2)
O2A C3A C4A C5A 64.13(19)
O2 C7A C1A O2A -112.46(17)
O2 C7A C1A C12A 117.37(18)
O2 C7A C1A C6A 16.2(2)
O15A C5A C4A C3A 128.65(19)
O2B C1B C12B C11B -113.25(17)
O2B C1B C12B C13B 129.34(15)
O2B C1B C6B C13B -131.39(15)
O2B C1B C6B C5B -11.5(2)
O2B C3B C4B C5B 62.12(18)
O5 C7B C1B O2B -115.55(17)
O5 C7B C1B C12B 113.16(18)
O5 C7B C1B C6B 13.1(2)
O15B C5B C4B C3B 128.8(2)
N8A C16A C17A C18A 179.73(15)
N8A C7A C1A O2A 64.34(17)
N8A C7A C1A C12A -65.82(19)
N8A C7A C1A C6A -167.02(14)
N8A C9A C10A C11A -48.7(2)
N8B C16B C21B C20B 179.94(16)
N8B C7B C1B O2B 61.71(17)
N8B C7B C1B C12B -69.59(18)
N8B C7B C1B C6B -169.63(14)
N8B C9B C10B C11B -46.0(2)
C23A C22A C21A C16A -71.9(2)
C23A C22A C21A C20A 105.70(18)
C22A C21A C16A N8A -3.9(2)
C22A C21A C16A C17A 176.82(15)
C22A C21A C20A C19A -176.08(16)
C21A C16A C17A C18A -0.9(2)
C21A C20A C19A C18A -0.7(3)
C16A N8A C7A O2 -0.6(2)
C16A N8A C7A C1A -177.33(14)
C16A N8A C9A C10A -97.48(17)
C16A C21A C20A C19A 1.7(3)
C7A N8A C16A C21A 96.20(19)
C7A N8A C16A C17A -84.46(19)
C7A N8A C9A C10A 66.8(2)
C7A C1A C12A C11A 3.1(2)
C7A C1A C12A C13A -114.41(15)
C7A C1A C6A C13A 115.48(15)
C7A C1A C6A C5A -123.15(17)
C1A O2A C3A C26A 72.98(19)
C1A O2A C3A C14A -168.65(14)
C1A O2A C3A C4A -49.70(19)
C1A C12A C13A C6A -1.44(14)
C1A C6A C5A O15A -158.96(17)
C1A C6A C5A C4A 19.5(2)
C3A O2A C1A C7A 145.05(14)
C3A O2A C1A C12A -87.14(18)
C3A O2A C1A C6A 19.2(2)
C26A C3A C4A C5A -58.8(2)
C14A C3A C4A C5A 178.12(15)
C9A N8A C16A C21A -99.14(18)
C9A N8A C16A C17A 80.20(19)
C9A N8A C7A O2 -164.71(16)
C9A N8A C7A C1A 18.5(2)
C9A C10A C11A C12A -42.3(2)
C10A C11A C12A C1A 72.75(19)
C10A C11A C12A C13A 174.60(15)
C11A C12A C13A C6A -118.32(15)
C12A C1A C6A C13A -1.44(14)
C12A C1A C6A C5A 119.93(16)
C12A C13A C6A C1A 1.46(14)
C12A C13A C6A C5A -119.57(16)
C13A C6A C5A O15A -53.2(2)
C13A C6A C5A C4A 125.25(17)
C6A C1A C12A C11A 118.98(15)
C6A C1A C12A C13A 1.44(14)
C6A C5A C4A C3A -49.8(2)
C25A C22A C21A C16A 50.1(2)
C25A C22A C21A C20A -132.34(17)
C24A C22A C21A C16A 170.05(16)
C24A C22A C21A C20A -12.4(2)
C20A C21A C16A N8A 178.46(15)
C20A C21A C16A C17A -0.9(2)
C20A C19A C18A C17A -1.1(3)
C19A C18A C17A C16A 1.9(3)
C19B C18B C17B C16B 0.5(3)
C19B C18B C17B C22B -178.04(17)
C19B C20B C21B C16B 0.3(3)
C18B C19B C20B C21B 0.1(3)
C18B C17B C16B N8B 179.66(16)
C18B C17B C16B C21B 0.0(2)
C18B C17B C22B C23B -9.6(3)
C18B C17B C22B C24B 109.2(2)
C18B C17B C22B C25B -128.78(19)
C17B C16B C21B C20B -0.3(3)
C16B N8B C7B O5 -1.2(2)
C16B N8B C7B C1B -178.38(14)
C16B N8B C9B C10B -96.07(18)
C16B C17B C22B C23B 172.02(17)
C16B C17B C22B C24B -69.2(2)
C16B C17B C22B C25B 52.9(2)
C7B N8B C16B C17B 95.01(19)
C7B N8B C16B C21B -85.26(19)
C7B N8B C9B C10B 66.04(19)
C7B C1B C12B C11B 8.5(2)
C7B C1B C12B C13B -108.87(15)
C7B C1B C6B C13B 108.21(15)
C7B C1B C6B C5B -131.94(16)
C1B O2B C3B C26B 72.64(18)
C1B O2B C3B C14B -169.21(14)
C1B O2B C3B C4B -50.68(19)
C1B C12B C13B C6B -6.20(13)
C1B C6B C5B O15B -154.19(17)
C1B C6B C5B C4B 25.1(2)
C3B O2B C1B C7B 151.43(13)
C3B O2B C1B C12B -82.34(19)
C3B O2B C1B C6B 25.9(2)
C26B C3B C4B C5B -61.00(19)
C14B C3B C4B C5B 175.61(15)
C22B C17B C16B N8B -1.9(3)
C22B C17B C16B C21B 178.38(16)
C20B C19B C18B C17B -0.5(3)
C9B N8B C16B C17B -102.26(19)
C9B N8B C16B C21B 77.46(19)
C9B N8B C7B O5 -163.27(16)
C9B N8B C7B C1B 19.5(2)
C9B C10B C11B C12B -43.3(2)
C10B C11B C12B C1B 69.21(19)
C10B C11B C12B C13B 170.82(14)
C11B C12B C13B C6B -124.28(15)
C12B C1B C6B C13B -6.24(13)
C12B C1B C6B C5B 113.61(16)
C12B C13B C6B C1B 6.32(13)
C12B C13B C6B C5B -113.77(16)
C13B C6B C5B O15B -49.7(2)
C13B C6B C5B C4B 129.63(16)
C6B C1B C12B C11B 123.64(15)
C6B C1B C12B C13B 6.23(13)
C6B C5B C4B C3B -50.5(2)
